data_2237026
loop_
_publ_author_name
'Yal\,c\?in, \,Serife P\?inar'
'Akkurt, Mehmet'
'Durgun, Mustafa'
'T\"urkkan, Baki'
'T\"urkmen, Hasan'

_publ_section_title
;
 4-(3-Chloro-2,2-dimethylpropanamido)benzenesulfonamide
;
_journal_coeditor_code SJ5282
_journal_issue 12
_journal_name_full 'Acta Crystallographica Section E'
_journal_page_first o3430
_journal_paper_doi 10.1107/S1600536812046806
_journal_volume 68
_journal_year 2012
_chemical_formula_iupac 'C11 H15 Cl N2 O3 S'
_chemical_formula_moiety 'C11 H15 Cl N2 O3 S'
_chemical_formula_sum 'C11 H15 Cl N2 O3 S'
_chemical_formula_weight 290.77
_chemical_name_systematic
;
4-(3-Chloro-2,2-dimethylpropanamido)benzenesulfonamide
;
_space_group_IT_number 14
_symmetry_cell_setting monoclinic
_symmetry_space_group_name_Hall '-P 2ybc'
_symmetry_space_group_name_H-M 'P 1 21/c 1'
_atom_sites_solution_hydrogens geom
_atom_sites_solution_primary direct
_atom_sites_solution_secondary difmap
_cell_angle_alpha 90
_cell_angle_beta 98.222(3)
_cell_angle_gamma 90
_cell_formula_units_Z 4
_cell_length_a 20.4359(11)
_cell_length_b 7.2437(4)
_cell_length_c 9.4693(5)
_cell_measurement_reflns_used 5710
_cell_measurement_temperature 294(2)
_cell_measurement_theta_max 30.5118
_cell_measurement_theta_min 2.5224
_cell_volume 1387.35(13)
_computing_cell_refinement 'CrystalClear (Rigaku/MSC, 2005)'
_computing_data_collection 'CrystalClear (Rigaku/MSC, 2005)'
_computing_data_reduction 'CrystalClear (Rigaku/MSC, 2005)'
_computing_molecular_graphics 'ORTEP-3 for Windows (Farrugia, 2012)'
_computing_publication_material 'WinGX (Farrugia, 2012) and PLATON (Spek, 2009)'
_computing_structure_refinement 'SHELXL97 (Sheldrick, 2008)'
_computing_structure_solution 'SIR97 (Altomare <i>et al.</i>, 1999)'
_diffrn_ambient_temperature 294(2)
_diffrn_detector_area_resol_mean 10.0000
_diffrn_measured_fraction_theta_full 0.995
_diffrn_measured_fraction_theta_max 0.995
_diffrn_measurement_device 'Rigaku R-AXIS RAPID-S'
_diffrn_measurement_method \w
_diffrn_radiation_monochromator 'Graphite Monochromator'
_diffrn_radiation_source 'Sealed Tube'
_diffrn_radiation_type 'Mo K\a'
_diffrn_radiation_wavelength 0.71073
_diffrn_reflns_av_R_equivalents 0.0000
_diffrn_reflns_av_sigmaI/netI 0.0873
_diffrn_reflns_limit_h_max 28
_diffrn_reflns_limit_h_min -29
_diffrn_reflns_limit_k_max 10
_diffrn_reflns_limit_k_min 0
_diffrn_reflns_limit_l_max 13
_diffrn_reflns_limit_l_min 0
_diffrn_reflns_number 4240
_diffrn_reflns_reduction_process
;
;
_diffrn_reflns_theta_full 30.58
_diffrn_reflns_theta_max 30.58
_diffrn_reflns_theta_min 2.99
_exptl_absorpt_coefficient_mu 0.427
_exptl_absorpt_correction_T_max 0.946
_exptl_absorpt_correction_T_min 0.931
_exptl_absorpt_correction_type refdelf
_exptl_absorpt_process_details
;
(XABS2; Parkin <i>et al.</i>, 1995)
;
_exptl_crystal_colour white
_exptl_crystal_density_diffrn 1.392
_exptl_crystal_density_method 'Not Measured'
_exptl_crystal_description needle
_exptl_crystal_F_000 608
_exptl_crystal_size_max 0.310
_exptl_crystal_size_mid 0.140
_exptl_crystal_size_min 0.130
_refine_diff_density_max 0.356
_refine_diff_density_min -0.330
_refine_ls_extinction_method none
_refine_ls_goodness_of_fit_ref 1.015
_refine_ls_hydrogen_treatment mixed
_refine_ls_matrix_type full
_refine_ls_number_parameters 175
_refine_ls_number_reflns 4240
_refine_ls_number_restraints 2
_refine_ls_restrained_S_all 1.014
_refine_ls_R_factor_all 0.1632
_refine_ls_R_factor_gt 0.0844
_refine_ls_shift/su_max 0.000
_refine_ls_shift/su_mean 0.000
_refine_ls_structure_factor_coef Fsqd
_refine_ls_weighting_details 'calc w=1/[\s^2^(Fo^2^)+(0.0751P)^2^+1.0033P] where P=(Fo^2^+2Fc^2^)/3'
_refine_ls_weighting_scheme calc
_refine_ls_wR_factor_gt 0.1896
_refine_ls_wR_factor_ref 0.2310
_reflns_number_gt 2054
_reflns_number_total 4240
_reflns_threshold_expression I>2\s(I)
_cod_data_source_file sj5282.cif
_cod_data_source_block I
_cod_original_sg_symbol_H-M 'P 21/c'
_cod_database_code 2237026
_cod_database_fobs_code 2237026

loop_
_symmetry_equiv_pos_site_id
_symmetry_equiv_pos_as_xyz
1 x,y,z
2 -x,1/2+y,1/2-z
3 -x,-y,-z
4 x,1/2-y,1/2+z

loop_
_atom_site_aniso_label
_atom_site_aniso_U_11
_atom_site_aniso_U_22
_atom_site_aniso_U_33
_atom_site_aniso_U_12
_atom_site_aniso_U_13
_atom_site_aniso_U_23
Cl1 0.1001(11) 0.1304(13) 0.0862(9) -0.0399(9) 0.0299(8) -0.0167(8)
S1 0.0632(6) 0.0599(6) 0.0404(5) -0.0007(5) 0.0126(4) 0.0005(4)
O1 0.079(2) 0.0732(19) 0.0411(14) 0.0032(15) 0.0195(13) -0.0002(12)
O2 0.083(2) 0.0627(18) 0.0608(17) -0.0105(15) 0.0144(15) -0.0004(14)
O3 0.0708(19) 0.090(2) 0.0481(15) 0.0074(16) 0.0166(13) 0.0051(14)
N1 0.063(2) 0.068(2) 0.0475(18) -0.0015(17) 0.0115(16) 0.0033(16)
N2 0.063(2) 0.084(3) 0.0473(18) 0.0104(19) 0.0163(16) 0.0035(18)
C1 0.058(2) 0.066(3) 0.0420(19) -0.0019(19) 0.0104(16) 0.0019(17)
C2 0.061(2) 0.070(3) 0.053(2) -0.001(2) 0.0190(19) 0.008(2)
C3 0.063(3) 0.065(3) 0.064(3) 0.003(2) 0.021(2) 0.008(2)
C4 0.056(2) 0.075(3) 0.044(2) 0.001(2) 0.0119(17) 0.0023(19)
C5 0.067(3) 0.086(3) 0.059(3) 0.003(2) 0.025(2) 0.015(2)
C6 0.067(3) 0.079(3) 0.059(2) 0.008(2) 0.018(2) 0.017(2)
C7 0.058(2) 0.069(3) 0.044(2) -0.003(2) 0.0143(17) 0.0006(18)
C8 0.074(3) 0.070(3) 0.053(2) 0.008(2) 0.023(2) 0.002(2)
C9 0.113(5) 0.104(4) 0.098(4) 0.042(4) 0.048(3) 0.032(3)
C10 0.125(5) 0.090(4) 0.097(4) -0.007(3) 0.035(4) -0.030(3)
C11 0.073(3) 0.095(4) 0.054(2) 0.008(3) 0.023(2) 0.002(2)

loop_
_atom_site_type_symbol
_atom_site_label
_atom_site_fract_x
_atom_site_fract_y
_atom_site_fract_z
_atom_site_U_iso_or_equiv
_atom_site_thermal_displace_type
_atom_site_calc_flag
_atom_site_refinement_flags
_atom_site_occupancy
Cl Cl1 0.05415(8) 0.1450(2) 0.13028(15) 0.1040(6) Uani d . 1.000
S S1 0.43958(5) -0.22940(14) 0.07872(10) 0.0540(3) Uani d . 1.000
O O1 0.45415(14) -0.1736(4) -0.0593(3) 0.0634(10) Uani d . 1.000
O O2 0.42131(15) -0.4163(4) 0.1004(3) 0.0684(11) Uani d . 1.000
O O3 0.19397(15) 0.3907(4) 0.0227(3) 0.0689(10) Uani d . 1.000
N N1 0.50493(18) -0.1856(5) 0.1885(3) 0.0592(11) Uani d D 1.000
N N2 0.22555(18) 0.2516(5) 0.2354(4) 0.0640(13) Uani d . 1.000
C C1 0.37522(19) -0.0863(6) 0.1199(4) 0.0550(14) Uani d . 1.000
C C2 0.3682(2) 0.0917(6) 0.0669(4) 0.0603(14) Uani d . 1.000
C C3 0.3193(2) 0.2057(6) 0.1041(4) 0.0628(17) Uani d . 1.000
C C4 0.2770(2) 0.1406(6) 0.1935(4) 0.0579(14) Uani d . 1.000
C C5 0.2852(2) -0.0344(7) 0.2500(4) 0.0691(17) Uani d . 1.000
C C6 0.3339(2) -0.1493(7) 0.2132(4) 0.0675(16) Uani d . 1.000
C C7 0.1859(2) 0.3629(6) 0.1465(4) 0.0563(14) Uani d . 1.000
C C8 0.1294(2) 0.4544(6) 0.2119(4) 0.0643(16) Uani d . 1.000
C C9 0.0901(3) 0.5785(8) 0.1019(6) 0.102(3) Uani d . 1.000
C C10 0.1581(3) 0.5664(8) 0.3447(6) 0.102(3) Uani d . 1.000
C C11 0.0849(2) 0.3082(7) 0.2637(5) 0.0727(18) Uani d . 1.000
H H1N 0.519(3) -0.074(3) 0.174(6) 0.1230 Uiso d D 1.000
H H2 0.39660 0.13480 0.00580 0.0720 Uiso c R 1.000
H H2N 0.500(3) -0.209(8) 0.277(2) 0.1230 Uiso d D 1.000
H H3 0.31500 0.32570 0.06900 0.0750 Uiso c R 1.000
H H3N 0.213(3) 0.216(8) 0.320(6) 0.1230 Uiso d . 1.000
H H5 0.25770 -0.07550 0.31350 0.0830 Uiso c R 1.000
H H6 0.33890 -0.26790 0.25080 0.0810 Uiso c R 1.000
H H9A 0.11770 0.67740 0.07780 0.1520 Uiso c R 1.000
H H9B 0.05290 0.62860 0.14050 0.1520 Uiso c R 1.000
H H9C 0.07470 0.50810 0.01780 0.1520 Uiso c R 1.000
H H10A 0.18810 0.65780 0.31830 0.1530 Uiso c R 1.000
H H10B 0.18120 0.48500 0.41480 0.1530 Uiso c R 1.000
H H10C 0.12270 0.62620 0.38370 0.1530 Uiso c R 1.000
H H11A 0.04780 0.36890 0.29760 0.0870 Uiso c R 1.000
H H11B 0.10950 0.24310 0.34380 0.0870 Uiso c R 1.000

loop_
_atom_type_symbol
_atom_type_description
_atom_type_scat_dispersion_real
_atom_type_scat_dispersion_imag
_atom_type_scat_source
C C 0.0033 0.0016 ' International Tables Vol C Tables 4.2.6.8 and 6.1.1.4'
H H 0.0000 0.0000 ' International Tables Vol C Tables 4.2.6.8 and 6.1.1.4'
Cl Cl 0.1484 0.1585 ' International Tables Vol C Tables 4.2.6.8 and 6.1.1.4'
N N 0.0061 0.0033 ' International Tables Vol C Tables 4.2.6.8 and 6.1.1.4'
O O 0.0106 0.0060 ' International Tables Vol C Tables 4.2.6.8 and 6.1.1.4'
S S 0.1246 0.1234 ' International Tables Vol C Tables 4.2.6.8 and 6.1.1.4'

loop_
_geom_angle_atom_site_label_1
_geom_angle_atom_site_label_2
_geom_angle_atom_site_label_3
_geom_angle
_geom_angle_publ_flag
O1 S1 O2 119.30(17) no
O1 S1 N1 105.79(17) no
O1 S1 C1 107.08(18) no
O2 S1 N1 107.79(18) no
O2 S1 C1 107.90(19) no
N1 S1 C1 108.62(19) no
C4 N2 C7 124.4(4) no
H1N N1 H2N 115(5) no
S1 N1 H1N 110(4) no
S1 N1 H2N 113(4) no
C4 N2 H3N 113(4) no
C7 N2 H3N 120(4) no
S1 C1 C2 120.7(3) no
C2 C1 C6 119.9(4) no
S1 C1 C6 119.4(3) no
C1 C2 C3 120.4(4) no
C2 C3 C4 119.6(4) no
N2 C4 C3 122.1(4) no
N2 C4 C5 117.7(4) no
C3 C4 C5 120.1(4) no
C4 C5 C6 120.6(4) no
C1 C6 C5 119.4(4) no
O3 C7 C8 121.8(4) no
N2 C7 C8 115.2(3) no
O3 C7 N2 123.0(4) no
C10 C8 C11 106.2(4) no
C7 C8 C11 110.4(4) no
C7 C8 C9 109.5(4) no
C7 C8 C10 109.6(4) no
C9 C8 C10 110.6(4) no
C9 C8 C11 110.6(4) no
Cl1 C11 C8 113.6(3) no
C1 C2 H2 120.00 no
C3 C2 H2 120.00 no
C2 C3 H3 120.00 no
C4 C3 H3 120.00 no
C4 C5 H5 120.00 no
C6 C5 H5 120.00 no
C1 C6 H6 120.00 no
C5 C6 H6 120.00 no
C8 C9 H9A 110.00 no
C8 C9 H9B 109.00 no
C8 C9 H9C 109.00 no
H9A C9 H9B 109.00 no
H9A C9 H9C 109.00 no
H9B C9 H9C 109.00 no
C8 C10 H10A 109.00 no
C8 C10 H10B 109.00 no
C8 C10 H10C 109.00 no
H10A C10 H10B 110.00 no
H10A C10 H10C 109.00 no
H10B C10 H10C 110.00 no
Cl1 C11 H11A 109.00 no
Cl1 C11 H11B 109.00 no
C8 C11 H11A 109.00 no
C8 C11 H11B 109.00 no
H11A C11 H11B 108.00 no

loop_
_geom_bond_atom_site_label_1
_geom_bond_atom_site_label_2
_geom_bond_distance
_geom_bond_publ_flag
Cl1 C11 1.778(5) no
S1 O1 1.439(3) no
S1 O2 1.427(3) no
S1 N1 1.602(4) no
S1 C1 1.762(4) no
O3 C7 1.224(5) no
N2 C4 1.424(6) no
N2 C7 1.349(5) no
N1 H1N 0.88(3) no
N1 H2N 0.88(2) no
N2 H3N 0.91(6) no
C1 C2 1.384(6) no
C1 C6 1.384(6) no
C2 C3 1.380(6) no
C3 C4 1.377(6) no
C4 C5 1.377(6) no
C5 C6 1.380(6) no
C7 C8 1.536(6) no
C8 C9 1.516(7) no
C8 C10 1.540(7) no
C8 C11 1.522(6) no
C2 H2 0.9300 no
C3 H3 0.9300 no
C5 H5 0.9300 no
C6 H6 0.9300 no
C9 H9A 0.9600 no
C9 H9B 0.9600 no
C9 H9C 0.9600 no
C10 H10A 0.9600 no
C10 H10B 0.9600 no
C10 H10C 0.9600 no
C11 H11A 0.9700 no
C11 H11B 0.9700 no

loop_
_geom_hbond_atom_site_label_D
_geom_hbond_atom_site_label_H
_geom_hbond_atom_site_label_A
_geom_hbond_site_symmetry_A
_geom_hbond_distance_DH
_geom_hbond_distance_HA
_geom_hbond_distance_DA
_geom_hbond_angle_DHA
_geom_hbond_publ_flag
N1 H1N O2 2_655 0.88(3) 2.57(5) 3.035(4) 114(4) yes
N1 H1N O1 3_655 0.88(3) 2.21(4) 3.043(5) 160(5) yes
N1 H2N O1 4_545 0.88(2) 2.10(4) 2.921(4) 155(5) yes
N2 H3N O3 4_555 0.91(6) 2.16(6) 3.063(5) 173(5) yes
C3 H3 O3 . 0.93 2.49 2.896(5) 106 no
C6 H6 O2 . 0.93 2.59 2.936(5) 103 no
C11 H11B O3 4_555 0.97 2.44 3.391(5) 166 yes

loop_
_geom_torsion_atom_site_label_1
_geom_torsion_atom_site_label_2
_geom_torsion_atom_site_label_3
_geom_torsion_atom_site_label_4
_geom_torsion
_geom_torsion_publ_flag
O1 S1 C1 C2 -29.3(4) no
O1 S1 C1 C6 154.6(3) no
O2 S1 C1 C2 -158.9(3) no
O2 S1 C1 C6 25.0(4) no
N1 S1 C1 C2 84.5(4) no
N1 S1 C1 C6 -91.6(4) no
C7 N2 C4 C3 42.6(6) no
C7 N2 C4 C5 -139.9(4) no
C4 N2 C7 O3 -6.2(7) no
C4 N2 C7 C8 174.1(4) no
S1 C1 C2 C3 -177.4(3) no
C6 C1 C2 C3 -1.4(6) no
S1 C1 C6 C5 177.4(3) no
C2 C1 C6 C5 1.3(6) no
C1 C2 C3 C4 -0.6(6) no
C2 C3 C4 N2 -179.9(4) no
C2 C3 C4 C5 2.7(6) no
N2 C4 C5 C6 179.7(4) no
C3 C4 C5 C6 -2.8(6) no
C4 C5 C6 C1 0.8(6) no
O3 C7 C8 C9 -1.1(6) no
O3 C7 C8 C10 -122.6(4) no
O3 C7 C8 C11 120.8(4) no
N2 C7 C8 C9 178.6(4) no
N2 C7 C8 C10 57.2(5) no
N2 C7 C8 C11 -59.4(5) no
C7 C8 C11 Cl1 -54.2(4) no
C9 C8 C11 Cl1 67.1(4) no
C10 C8 C11 Cl1 -172.9(3) no

loop_
_cod_related_entry_id
_cod_related_entry_database
_cod_related_entry_code
1 ChemSpider 3072675
